data_4083326
loop_
_publ_author_name
'Fu, Ross'
'Bercaw, John E.'
'Labinger, Jay A.'

_publ_section_title
;
 Intra- and Intermolecular C--H Activation by
 Bis(phenolate)pyridineiridium(III) Complexes
;
_journal_issue 24
_journal_name_full Organometallics
_journal_page_first 6751
_journal_paper_doi 10.1021/om201069k
_journal_volume 30
_journal_year 2011
_chemical_formula_moiety 'C73 H81 I Ir N O2 P2, 2(C5 H12)'
_chemical_formula_sum 'C83 H105 I Ir N O2 P2'
_chemical_formula_weight 1529.72
_chemical_name_systematic
;

 ?

;
_space_group_IT_number 14
_symmetry_cell_setting monoclinic
_symmetry_space_group_name_Hall '-P 2ybc'
_symmetry_space_group_name_H-M 'P 1 21/c 1'
_atom_sites_solution_hydrogens geom
_atom_sites_solution_primary direct
_atom_sites_solution_secondary difmap
_audit_creation_method SHELXL-97
_cell_angle_alpha 90.00
_cell_angle_beta 99.362(2)
_cell_angle_gamma 90.00
_cell_formula_units_Z 4
_cell_length_a 14.4250(5)
_cell_length_b 19.4180(6)
_cell_length_c 26.3735(9)
_cell_measurement_reflns_used 9989
_cell_measurement_temperature 100(2)
_cell_measurement_theta_max 28.65
_cell_measurement_theta_min 2.24
_cell_volume 7288.9(4)
_computing_cell_refinement 'Bruker SAINT'
_computing_data_collection 'Bruker APEX2'
_computing_data_reduction 'Bruker SAINT'
_computing_molecular_graphics 'Bruker SHELXTL'
_computing_publication_material 'Bruker SHELXTL'
_computing_structure_refinement 'SHELXL-97 (Sheldrick, 2008)'
_computing_structure_solution 'SHELXS-97 (Sheldrick, 2008)'
_diffrn_ambient_temperature 100(2)
_diffrn_measured_fraction_theta_full 0.998
_diffrn_measured_fraction_theta_max 0.998
_diffrn_measurement_device_type 'Bruker APEX-II CCD'
_diffrn_measurement_method '\f and \w scans'
_diffrn_radiation_monochromator graphite
_diffrn_radiation_source 'fine-focus sealed tube'
_diffrn_radiation_type MoK\a
_diffrn_radiation_wavelength 0.71073
_diffrn_reflns_av_R_equivalents 0.0440
_diffrn_reflns_av_sigmaI/netI 0.0318
_diffrn_reflns_limit_h_max 19
_diffrn_reflns_limit_h_min -19
_diffrn_reflns_limit_k_max 26
_diffrn_reflns_limit_k_min -26
_diffrn_reflns_limit_l_max 34
_diffrn_reflns_limit_l_min -35
_diffrn_reflns_number 103627
_diffrn_reflns_theta_full 28.67
_diffrn_reflns_theta_max 28.67
_diffrn_reflns_theta_min 1.57
_exptl_absorpt_coefficient_mu 2.346
_exptl_absorpt_correction_T_max 0.4314
_exptl_absorpt_correction_T_min 0.3230
_exptl_absorpt_correction_type multi-scan
_exptl_absorpt_process_details 'SADABS v2008/1, Bruker-AXS, Madison, WI'
_exptl_crystal_colour Yellow
_exptl_crystal_density_diffrn 1.394
_exptl_crystal_density_meas 0
_exptl_crystal_density_method 'not measured'
_exptl_crystal_description Plate
_exptl_crystal_F_000 3144
_exptl_crystal_size_max 0.27
_exptl_crystal_size_mid 0.20
_exptl_crystal_size_min 0.06
_refine_diff_density_max 1.880
_refine_diff_density_min -2.150
_refine_diff_density_rms 0.128
_refine_ls_extinction_method none
_refine_ls_goodness_of_fit_ref 2.742
_refine_ls_hydrogen_treatment Riding
_refine_ls_matrix_type 'Full matrix'
_refine_ls_number_parameters 848
_refine_ls_number_reflns 18751
_refine_ls_number_restraints 37
_refine_ls_restrained_S_all 2.770
_refine_ls_R_factor_all 0.0647
_refine_ls_R_factor_gt 0.0482
_refine_ls_shift/su_max 0.002
_refine_ls_shift/su_mean 0.000
_refine_ls_structure_factor_coef Fsqd
_refine_ls_weighting_details w=1/s^2^(Fo^2^)
_refine_ls_weighting_scheme sigma
_refine_ls_wR_factor_gt 0.0750
_refine_ls_wR_factor_ref 0.0759
_reflns_number_gt 15318
_reflns_number_total 18751
_reflns_threshold_expression >2sigma(I)
_cod_data_source_file 13-Ir(PPh3)2I-ruf16.cif
_cod_data_source_block ruf16
_cod_depositor_comments
;
The following automatic conversions were performed:

'_symmetry_cell_setting' value 'Monoclinic' changed to 'monoclinic'
according to
/usr/data/users/saulius/automatic-downloads/retrospective/ACS/lib/dictionaries/cif_core.dic
dictionary named 'cif_core.dic' version 2.4.2 from
2011-04-26.

'_refine_ls_weighting_scheme' value 'Sigma' changed to
'sigma' according to
/usr/data/users/saulius/automatic-downloads/retrospective/ACS/lib/dictionaries/cif_core.dic
dictionary named 'cif_core.dic' version 2.4.2 from 2011-04-26.

Automatic conversion script
Id: cif_fix_values 2281 2013-09-26 08:29:07Z andrius 

The following automatic conversions were performed:

'_atom_sites_solution_primary' value 'Direct methods' was changed to
'direct'.

'_atom_sites_solution_secondary' value 'Difference Fourier map' was
changed to 'difmap'.

'_atom_sites_solution_hydrogens' value 'Geometric positions' was
changed to 'geom'.

Automatic conversion script
Id: cif_fix_values 6452 2018-10-05 10:23:21Z andrius 
;
_cod_original_sg_symbol_H-M P2(1)/c
_cod_database_code 4083326

loop_
_symmetry_equiv_pos_as_xyz
'x, y, z'
'-x, y+1/2, -z+1/2'
'-x, -y, -z'
'x, -y-1/2, z-1/2'

loop_
_atom_site_label
_atom_site_type_symbol
_atom_site_fract_x
_atom_site_fract_y
_atom_site_fract_z
_atom_site_U_iso_or_equiv
_atom_site_adp_type
_atom_site_occupancy
_atom_site_symmetry_multiplicity
_atom_site_calc_flag
_atom_site_refinement_flags
_atom_site_disorder_assembly
_atom_site_disorder_group
Ir1 Ir 0.311303(11) 0.051897(7) 0.213779(5) 0.01608(4) Uani 1 1 d . . .
I2 I 0.276881(19) -0.054179(13) 0.274323(9) 0.02332(6) Uani 1 1 d . . .
P1 P 0.47246(7) 0.05695(5) 0.25769(4) 0.0182(2) Uani 1 1 d . . .
P2 P 0.15040(7) 0.04994(5) 0.16945(3) 0.0174(2) Uani 1 1 d . . .
O1 O 0.3013(2) 0.12182(12) 0.27219(9) 0.0185(6) Uani 1 1 d . . .
O2 O 0.32115(19) -0.01535(11) 0.15419(9) 0.0173(6) Uani 1 1 d . . .
N1 N 0.3393(2) 0.13195(14) 0.16849(11) 0.0146(7) Uani 1 1 d . . .
C1 C 0.2503(3) 0.17624(18) 0.26113(14) 0.0193(9) Uani 1 1 d . . .
C2 C 0.2076(3) 0.20945(17) 0.30061(14) 0.0170(8) Uani 1 1 d . . .
C3 C 0.1384(3) 0.25774(17) 0.28561(14) 0.0201(9) Uani 1 1 d . . .
H3 H 0.1064 0.2764 0.3112 0.024 Uiso 1 1 calc R . .
C4 C 0.1121(3) 0.28125(17) 0.23444(14) 0.0173(8) Uani 1 1 d . . .
C5 C 0.1649(3) 0.25775(17) 0.19907(14) 0.0164(8) Uani 1 1 d . . .
H5 H 0.1536 0.2761 0.1652 0.020 Uiso 1 1 calc R . .
C6 C 0.2354(3) 0.20706(17) 0.21146(13) 0.0154(8) Uani 1 1 d . . .
C7 C 0.2993(3) 0.19439(17) 0.17381(13) 0.0145(8) Uani 1 1 d . . .
C8 C 0.3236(3) 0.24974(17) 0.14512(13) 0.0164(8) Uani 1 1 d . . .
H8 H 0.2993 0.2940 0.1508 0.020 Uiso 1 1 calc R . .
C9 C 0.3818(3) 0.24265(17) 0.10860(13) 0.0170(8) Uani 1 1 d . A .
C10 C 0.4168(3) 0.17670(17) 0.10281(13) 0.0170(8) Uani 1 1 d . . .
H10 H 0.4547 0.1690 0.0771 0.020 Uiso 1 1 calc R . .
C11 C 0.3980(3) 0.12193(17) 0.13348(13) 0.0152(8) Uani 1 1 d . . .
C12 C 0.4393(3) 0.05413(18) 0.12475(12) 0.0155(7) Uani 1 1 d . . .
C13 C 0.5264(3) 0.05344(19) 0.10690(12) 0.0169(8) Uani 1 1 d . . .
H13 H 0.5600 0.0955 0.1066 0.020 Uiso 1 1 calc R . .
C14 C 0.5647(3) -0.00550(18) 0.08996(13) 0.0176(8) Uani 1 1 d . . .
C15 C 0.5069(3) -0.06499(17) 0.08603(13) 0.0190(9) Uani 1 1 d . . .
H15 H 0.5288 -0.1051 0.0711 0.023 Uiso 1 1 calc R . .
C16 C 0.4217(3) -0.06825(16) 0.10244(14) 0.0178(9) Uani 1 1 d . . .
C17 C 0.3915(3) -0.00912(17) 0.12814(13) 0.0150(8) Uani 1 1 d . . .
C18 C 0.2422(3) 0.19533(17) 0.35757(14) 0.0190(9) Uani 1 1 d . . .
C19 C 0.2324(3) 0.11879(18) 0.37269(14) 0.0237(9) Uani 1 1 d . . .
H19A H 0.2598 0.1123 0.4089 0.036 Uiso 1 1 calc R . .
H19B H 0.2653 0.0895 0.3511 0.036 Uiso 1 1 calc R . .
H19C H 0.1657 0.1061 0.3676 0.036 Uiso 1 1 calc R . .
C20 C 0.3461(3) 0.2163(2) 0.36950(15) 0.0267(10) Uani 1 1 d . . .
H20A H 0.3519 0.2659 0.3640 0.040 Uiso 1 1 calc R . .
H20B H 0.3817 0.1912 0.3468 0.040 Uiso 1 1 calc R . .
H20C H 0.3712 0.2052 0.4054 0.040 Uiso 1 1 calc R . .
C21 C 0.1885(3) 0.23758(19) 0.39273(15) 0.0282(10) Uani 1 1 d . . .
H21A H 0.1940 0.2867 0.3853 0.042 Uiso 1 1 calc R . .
H21B H 0.2152 0.2288 0.4287 0.042 Uiso 1 1 calc R . .
H21C H 0.1221 0.2242 0.3866 0.042 Uiso 1 1 calc R . .
C22 C 0.0285(3) 0.33085(19) 0.22148(15) 0.0236(9) Uani 1 1 d . . .
C23 C -0.0616(3) 0.2921(2) 0.22856(17) 0.0316(11) Uani 1 1 d . . .
H23A H -0.0704 0.2525 0.2052 0.047 Uiso 1 1 calc R . .
H23B H -0.1156 0.3231 0.2208 0.047 Uiso 1 1 calc R . .
H23C H -0.0560 0.2760 0.2641 0.047 Uiso 1 1 calc R . .
C24 C 0.0179(3) 0.3575(2) 0.16638(15) 0.0345(11) Uani 1 1 d . . .
H24A H 0.0745 0.3830 0.1617 0.052 Uiso 1 1 calc R . .
H24B H -0.0368 0.3881 0.1596 0.052 Uiso 1 1 calc R . .
H24C H 0.0090 0.3186 0.1425 0.052 Uiso 1 1 calc R . .
C25 C 0.0426(3) 0.39289(19) 0.25807(16) 0.0297(10) Uani 1 1 d . . .
H25A H 0.0478 0.3768 0.2936 0.044 Uiso 1 1 calc R . .
H25B H -0.0112 0.4241 0.2502 0.044 Uiso 1 1 calc R . .
H25C H 0.1002 0.4173 0.2537 0.044 Uiso 1 1 calc R . .
C26 C 0.4060(3) 0.30362(18) 0.07622(15) 0.0217(9) Uani 1 1 d . . .
C27A C 0.4658(8) 0.3537(4) 0.1116(3) 0.043(3) Uani 0.521(9) 1 d P A 1
H27A H 0.5232 0.3305 0.1280 0.065 Uiso 0.521(9) 1 calc PR A 1
H27B H 0.4305 0.3700 0.1380 0.065 Uiso 0.521(9) 1 calc PR A 1
H27C H 0.4825 0.3930 0.0916 0.065 Uiso 0.521(9) 1 calc PR A 1
C28A C 0.4606(9) 0.2804(4) 0.0335(4) 0.047(4) Uani 0.521(9) 1 d P A 1
H28A H 0.5190 0.2577 0.0490 0.071 Uiso 0.521(9) 1 calc PR A 1
H28B H 0.4754 0.3207 0.0139 0.071 Uiso 0.521(9) 1 calc PR A 1
H28C H 0.4220 0.2482 0.0105 0.071 Uiso 0.521(9) 1 calc PR A 1
C29A C 0.3174(7) 0.3375(5) 0.0502(4) 0.046(3) Uani 0.521(9) 1 d P A 1
H29A H 0.3333 0.3765 0.0297 0.068 Uiso 0.521(9) 1 calc PR A 1
H29B H 0.2813 0.3540 0.0762 0.068 Uiso 0.521(9) 1 calc PR A 1
H29C H 0.2798 0.3042 0.0278 0.068 Uiso 0.521(9) 1 calc PR A 1
C27B C 0.3711(11) 0.3724(5) 0.0945(5) 0.067(6) Uani 0.479(9) 1 d P A 2
H27D H 0.3028 0.3703 0.0931 0.101 Uiso 0.479(9) 1 calc PR A 2
H27E H 0.3865 0.4095 0.0721 0.101 Uiso 0.479(9) 1 calc PR A 2
H27F H 0.4015 0.3813 0.1298 0.101 Uiso 0.479(9) 1 calc PR A 2
C28B C 0.3554(10) 0.2939(6) 0.0217(4) 0.053(4) Uani 0.479(9) 1 d P A 2
H28D H 0.2875 0.2919 0.0216 0.080 Uiso 0.479(9) 1 calc PR A 2
H28E H 0.3763 0.2510 0.0076 0.080 Uiso 0.479(9) 1 calc PR A 2
H28F H 0.3697 0.3327 0.0004 0.080 Uiso 0.479(9) 1 calc PR A 2
C29B C 0.5107(8) 0.3081(5) 0.0784(5) 0.048(4) Uani 0.479(9) 1 d P A 2
H29D H 0.5256 0.3472 0.0577 0.072 Uiso 0.479(9) 1 calc PR A 2
H29E H 0.5336 0.2655 0.0648 0.072 Uiso 0.479(9) 1 calc PR A 2
H29F H 0.5411 0.3144 0.1141 0.072 Uiso 0.479(9) 1 calc PR A 2
C30 C 0.6625(3) -0.01012(18) 0.07574(14) 0.0196(9) Uani 1 1 d . . .
C31 C 0.7106(3) 0.06052(18) 0.07865(14) 0.0228(9) Uani 1 1 d . . .
H31A H 0.6738 0.0920 0.0542 0.034 Uiso 1 1 calc R . .
H31B H 0.7739 0.0557 0.0701 0.034 Uiso 1 1 calc R . .
H31C H 0.7149 0.0790 0.1135 0.034 Uiso 1 1 calc R . .
C32 C 0.6563(3) -0.03724(18) 0.02017(15) 0.0286(10) Uani 1 1 d . . .
H32A H 0.6293 -0.0837 0.0179 0.043 Uiso 1 1 calc R . .
H32B H 0.7193 -0.0387 0.0109 0.043 Uiso 1 1 calc R . .
H32C H 0.6163 -0.0065 -0.0035 0.043 Uiso 1 1 calc R . .
C33 C 0.7229(3) -0.06001(19) 0.11304(16) 0.0310(10) Uani 1 1 d . . .
H33A H 0.7269 -0.0430 0.1483 0.046 Uiso 1 1 calc R . .
H33B H 0.7862 -0.0629 0.1041 0.046 Uiso 1 1 calc R . .
H33C H 0.6940 -0.1058 0.1103 0.046 Uiso 1 1 calc R . .
C34 C 0.3579(3) -0.13231(17) 0.09150(14) 0.0195(9) Uani 1 1 d . . .
C35 C 0.3444(3) -0.16964(18) 0.14153(15) 0.0253(10) Uani 1 1 d . . .
H35A H 0.3162 -0.1379 0.1636 0.038 Uiso 1 1 calc R . .
H35B H 0.4055 -0.1853 0.1596 0.038 Uiso 1 1 calc R . .
H35C H 0.3029 -0.2094 0.1331 0.038 Uiso 1 1 calc R . .
C36 C 0.2641(3) -0.11056(18) 0.06172(14) 0.0221(9) Uani 1 1 d . . .
H36A H 0.2377 -0.0737 0.0803 0.033 Uiso 1 1 calc R . .
H36B H 0.2212 -0.1500 0.0578 0.033 Uiso 1 1 calc R . .
H36C H 0.2727 -0.0939 0.0277 0.033 Uiso 1 1 calc R . .
C37 C 0.4008(3) -0.18501(18) 0.05815(16) 0.0269(10) Uani 1 1 d . . .
H37A H 0.3576 -0.2239 0.0502 0.040 Uiso 1 1 calc R . .
H37B H 0.4608 -0.2017 0.0770 0.040 Uiso 1 1 calc R . .
H37C H 0.4113 -0.1629 0.0261 0.040 Uiso 1 1 calc R . .
C38 C 0.4952(3) 0.07424(19) 0.32777(15) 0.0237(10) Uani 1 1 d . . .
C39 C 0.5622(4) 0.1232(2) 0.34873(17) 0.0402(13) Uani 1 1 d . . .
H39 H 0.5918 0.1513 0.3266 0.048 Uiso 1 1 calc R . .
C40 C 0.5856(4) 0.1309(2) 0.40149(19) 0.0502(15) Uani 1 1 d . . .
H40 H 0.6322 0.1635 0.4150 0.060 Uiso 1 1 calc R . .
C41 C 0.5431(4) 0.0927(3) 0.43430(19) 0.0544(16) Uani 1 1 d . . .
H41 H 0.5582 0.0997 0.4704 0.065 Uiso 1 1 calc R . .
C42 C 0.4779(4) 0.0438(3) 0.41457(18) 0.0545(15) Uani 1 1 d . . .
H42 H 0.4487 0.0160 0.4371 0.065 Uiso 1 1 calc R . .
C43 C 0.4546(4) 0.0350(3) 0.36121(17) 0.0447(14) Uani 1 1 d . . .
H43 H 0.4097 0.0010 0.3480 0.054 Uiso 1 1 calc R . .
C44 C 0.5491(3) -0.01758(18) 0.25533(14) 0.0201(9) Uani 1 1 d . . .
C45 C 0.6408(3) -0.01776(19) 0.28250(15) 0.0256(10) Uani 1 1 d . . .
H45 H 0.6618 0.0193 0.3049 0.031 Uiso 1 1 calc R . .
C46 C 0.7007(3) -0.0712(2) 0.27697(16) 0.0291(10) Uani 1 1 d . . .
H46 H 0.7631 -0.0708 0.2954 0.035 Uiso 1 1 calc R . .
C47 C 0.6701(3) -0.12596(19) 0.24433(15) 0.0256(10) Uani 1 1 d . . .
H47 H 0.7119 -0.1625 0.2400 0.031 Uiso 1 1 calc R . .
C48 C 0.5798(3) -0.12695(18) 0.21851(15) 0.0234(10) Uani 1 1 d . . .
H48 H 0.5589 -0.1646 0.1966 0.028 Uiso 1 1 calc R . .
C49 C 0.5182(3) -0.07338(18) 0.22407(14) 0.0217(9) Uani 1 1 d . . .
H49 H 0.4552 -0.0749 0.2066 0.026 Uiso 1 1 calc R . .
C50 C 0.5389(3) 0.12832(18) 0.23526(14) 0.0191(9) Uani 1 1 d . . .
C51 C 0.5066(3) 0.19522(18) 0.24082(14) 0.0205(9) Uani 1 1 d . . .
H51 H 0.4499 0.2024 0.2541 0.025 Uiso 1 1 calc R . .
C52 C 0.5572(3) 0.25194(18) 0.22696(14) 0.0240(10) Uani 1 1 d . . .
H52 H 0.5345 0.2973 0.2307 0.029 Uiso 1 1 calc R . .
C53 C 0.6395(3) 0.24226(19) 0.20795(15) 0.0255(10) Uani 1 1 d . . .
H53 H 0.6740 0.2807 0.1988 0.031 Uiso 1 1 calc R . .
C54 C 0.6719(3) 0.17600(19) 0.20225(15) 0.0264(10) Uani 1 1 d . . .
H54 H 0.7288 0.1691 0.1892 0.032 Uiso 1 1 calc R . .
C55 C 0.6216(3) 0.11962(19) 0.21544(15) 0.0225(9) Uani 1 1 d . . .
H55 H 0.6441 0.0744 0.2108 0.027 Uiso 1 1 calc R . .
C56 C 0.0549(3) 0.06474(16) 0.20612(14) 0.0181(9) Uani 1 1 d . . .
C57 C 0.0744(3) 0.07520(18) 0.25888(15) 0.0219(9) Uani 1 1 d . . .
H57 H 0.1377 0.0762 0.2760 0.026 Uiso 1 1 calc R . .
C58 C 0.0008(3) 0.0842(2) 0.28671(17) 0.0292(10) Uani 1 1 d . . .
H58 H 0.0144 0.0927 0.3226 0.035 Uiso 1 1 calc R . .
C59 C -0.0910(3) 0.08098(19) 0.26271(17) 0.0297(11) Uani 1 1 d . . .
H59 H -0.1406 0.0872 0.2820 0.036 Uiso 1 1 calc R . .
C60 C -0.1110(3) 0.06867(19) 0.21037(17) 0.0284(10) Uani 1 1 d . . .
H60 H -0.1744 0.0656 0.1936 0.034 Uiso 1 1 calc R . .
C61 C -0.0384(3) 0.06093(18) 0.18262(15) 0.0241(9) Uani 1 1 d . . .
H61 H -0.0525 0.0528 0.1467 0.029 Uiso 1 1 calc R . .
C62 C 0.1050(3) -0.02886(18) 0.13359(14) 0.0188(9) Uani 1 1 d . . .
C63 C 0.1194(3) -0.09385(18) 0.15623(15) 0.0221(9) Uani 1 1 d . . .
H63 H 0.1575 -0.0984 0.1890 0.027 Uiso 1 1 calc R . .
C64 C 0.0788(3) -0.1514(2) 0.13122(15) 0.0287(10) Uani 1 1 d . . .
H64 H 0.0900 -0.1954 0.1468 0.034 Uiso 1 1 calc R . .
C65 C 0.0219(3) -0.1460(2) 0.08378(16) 0.0336(11) Uani 1 1 d . . .
H65 H -0.0062 -0.1858 0.0669 0.040 Uiso 1 1 calc R . .
C66 C 0.0067(3) -0.0821(2) 0.06138(16) 0.0326(11) Uani 1 1 d . . .
H66 H -0.0322 -0.0778 0.0288 0.039 Uiso 1 1 calc R . .
C67 C 0.0483(3) -0.0235(2) 0.08637(15) 0.0281(10) Uani 1 1 d . . .
H67 H 0.0374 0.0204 0.0706 0.034 Uiso 1 1 calc R . .
C68 C 0.1305(3) 0.11213(18) 0.11634(14) 0.0191(9) Uani 1 1 d . . .
C69 C 0.0634(3) 0.16386(18) 0.11210(14) 0.0228(9) Uani 1 1 d . . .
H69 H 0.0241 0.1683 0.1375 0.027 Uiso 1 1 calc R . .
C70 C 0.0536(3) 0.20954(19) 0.07046(15) 0.0267(10) Uani 1 1 d . . .
H70 H 0.0061 0.2439 0.0672 0.032 Uiso 1 1 calc R . .
C71 C 0.1121(3) 0.2049(2) 0.03427(15) 0.0270(10) Uani 1 1 d . . .
H71 H 0.1071 0.2374 0.0070 0.032 Uiso 1 1 calc R . .
C72 C 0.1783(3) 0.15270(19) 0.03774(14) 0.0252(10) Uani 1 1 d . . .
H72 H 0.2176 0.1488 0.0123 0.030 Uiso 1 1 calc R . .
C73 C 0.1875(3) 0.10597(19) 0.07823(14) 0.0208(9) Uani 1 1 d . . .
H73 H 0.2324 0.0699 0.0801 0.025 Uiso 1 1 calc R . .
C81 C 0.2155(5) 0.7372(2) 0.4235(2) 0.073(2) Uani 1 1 d D . .
H81A H 0.1779 0.7337 0.3892 0.110 Uiso 1 1 calc R . .
H81B H 0.1908 0.7053 0.4468 0.110 Uiso 1 1 calc R . .
H81C H 0.2810 0.7254 0.4218 0.110 Uiso 1 1 calc R . .
C82 C 0.2105(5) 0.8124(3) 0.4439(3) 0.099(3) Uani 1 1 d D . .
H82A H 0.1447 0.8220 0.4479 0.119 Uiso 1 1 calc R . .
H82B H 0.2490 0.8148 0.4786 0.119 Uiso 1 1 calc R . .
C83 C 0.2413(6) 0.8663(3) 0.4128(3) 0.108(3) Uani 1 1 d D . .
H83A H 0.2142 0.8572 0.3765 0.129 Uiso 1 1 calc R . .
H83B H 0.3104 0.8632 0.4157 0.129 Uiso 1 1 calc R . .
C84 C 0.2161(8) 0.9413(3) 0.4256(2) 0.150(5) Uani 1 1 d D . .
H84A H 0.2318 0.9715 0.3980 0.180 Uiso 1 1 calc R . .
H84B H 0.1472 0.9437 0.4243 0.180 Uiso 1 1 calc R . .
C85 C 0.2562(5) 0.9670(3) 0.4699(2) 0.142(4) Uani 1 1 d D . .
H85A H 0.3124 0.9401 0.4831 0.213 Uiso 1 1 calc R . .
H85B H 0.2120 0.9651 0.4944 0.213 Uiso 1 1 calc R . .
H85C H 0.2740 1.0150 0.4651 0.213 Uiso 1 1 calc R . .
C91 C -0.0923(5) 0.9152(3) 0.4575(2) 0.155(4) Uani 1 1 d RDU . .
H91A H -0.0693 0.8756 0.4401 0.232 Uiso 1 1 calc R . .
H91B H -0.0711 0.9579 0.4432 0.232 Uiso 1 1 calc R . .
H91C H -0.1611 0.9143 0.4523 0.232 Uiso 1 1 calc R . .
C92 C -0.0530(7) 0.9116(7) 0.5162(3) 0.239(7) Uani 1 1 d DU . .
H92A H -0.0403 0.9592 0.5289 0.287 Uiso 1 1 calc R . .
H92B H -0.1027 0.8925 0.5339 0.287 Uiso 1 1 calc R . .
C93 C 0.0313(7) 0.8713(5) 0.5312(4) 0.206(6) Uani 1 1 d DU . .
H93A H 0.0719 0.8774 0.5047 0.247 Uiso 1 1 calc R . .
H93B H 0.0132 0.8221 0.5310 0.247 Uiso 1 1 calc R . .
C94 C 0.0907(8) 0.8877(6) 0.5842(4) 0.203(5) Uani 1 1 d DU . .
H94A H 0.1185 0.9340 0.5822 0.244 Uiso 1 1 calc R . .
H94B H 0.0474 0.8905 0.6097 0.244 Uiso 1 1 calc R . .
C95 C 0.1589(8) 0.8451(6) 0.6022(4) 0.227(6) Uani 1 1 d DU . .
H95A H 0.1329 0.7989 0.6054 0.272 Uiso 1 1 calc R . .
H95B H 0.1898 0.8609 0.6361 0.272 Uiso 1 1 calc R . .
H95C H 0.2048 0.8435 0.5786 0.272 Uiso 1 1 calc R . .

loop_
_atom_site_aniso_label
_atom_site_aniso_U_11
_atom_site_aniso_U_22
_atom_site_aniso_U_33
_atom_site_aniso_U_23
_atom_site_aniso_U_13
_atom_site_aniso_U_12
Ir1 0.02310(9) 0.01121(6) 0.01566(7) -0.00088(6) 0.00837(6) 0.00051(7)
I2 0.03365(17) 0.01776(12) 0.01960(12) 0.00191(11) 0.00749(12) -0.00346(13)
P1 0.0232(6) 0.0146(5) 0.0178(5) -0.0019(4) 0.0059(4) 0.0038(5)
P2 0.0214(6) 0.0158(4) 0.0160(4) -0.0012(4) 0.0059(4) -0.0018(5)
O1 0.0267(17) 0.0166(13) 0.0133(12) -0.0009(10) 0.0069(12) 0.0011(12)
O2 0.0267(17) 0.0085(12) 0.0188(13) -0.0028(10) 0.0104(13) -0.0033(11)
N1 0.0147(18) 0.0174(15) 0.0122(15) -0.0059(12) 0.0034(14) 0.0004(13)
C1 0.019(2) 0.020(2) 0.0200(19) -0.0132(15) 0.0087(18) -0.0132(17)
C2 0.021(2) 0.0093(17) 0.022(2) -0.0007(14) 0.0081(18) -0.0023(15)
C3 0.021(2) 0.0157(19) 0.025(2) -0.0067(15) 0.0086(19) -0.0014(16)
C4 0.019(2) 0.0077(17) 0.025(2) 0.0006(15) 0.0039(18) -0.0005(15)
C5 0.017(2) 0.0123(17) 0.0207(19) -0.0008(14) 0.0040(17) -0.0026(15)
C6 0.016(2) 0.0132(17) 0.0180(18) -0.0039(14) 0.0048(17) -0.0023(15)
C7 0.015(2) 0.0125(17) 0.0155(18) -0.0040(14) 0.0017(16) -0.0004(15)
C8 0.020(2) 0.0086(17) 0.0205(19) 0.0004(14) 0.0034(18) 0.0014(15)
C9 0.020(2) 0.0142(18) 0.0165(18) 0.0007(14) 0.0014(18) -0.0024(16)
C10 0.019(2) 0.022(2) 0.0123(18) -0.0010(15) 0.0066(17) -0.0023(16)
C11 0.015(2) 0.0152(18) 0.0153(18) -0.0043(14) 0.0037(17) -0.0008(16)
C12 0.022(2) 0.0124(16) 0.0133(16) -0.0020(15) 0.0062(15) -0.0004(18)
C13 0.022(2) 0.0156(16) 0.0129(16) 0.0004(16) 0.0038(16) -0.0022(18)
C14 0.022(2) 0.0159(18) 0.0149(18) 0.0000(14) 0.0042(17) 0.0027(16)
C15 0.027(2) 0.0126(19) 0.0182(18) -0.0010(14) 0.0069(18) 0.0010(16)
C16 0.025(2) 0.0099(18) 0.0191(19) -0.0007(14) 0.0061(18) -0.0014(15)
C17 0.019(2) 0.0148(18) 0.0112(17) 0.0019(14) 0.0033(17) 0.0005(16)
C18 0.025(2) 0.0138(18) 0.0199(19) -0.0035(15) 0.0089(19) 0.0002(16)
C19 0.030(3) 0.022(2) 0.020(2) 0.0033(16) 0.0063(19) 0.0000(18)
C20 0.034(3) 0.028(2) 0.019(2) -0.0051(17) 0.006(2) -0.006(2)
C21 0.042(3) 0.022(2) 0.024(2) -0.0025(17) 0.017(2) 0.0051(19)
C22 0.022(3) 0.021(2) 0.029(2) -0.0007(17) 0.008(2) 0.0079(18)
C23 0.025(3) 0.029(2) 0.042(3) -0.006(2) 0.008(2) 0.004(2)
C24 0.034(3) 0.037(3) 0.032(2) 0.002(2) 0.003(2) 0.017(2)
C25 0.030(3) 0.021(2) 0.039(3) -0.0035(18) 0.009(2) 0.0084(19)
C26 0.031(3) 0.0139(18) 0.023(2) 0.0043(15) 0.012(2) 0.0007(17)
C27A 0.068(9) 0.025(5) 0.039(5) 0.006(4) 0.016(6) -0.023(5)
C28A 0.085(10) 0.018(4) 0.051(7) 0.010(4) 0.046(7) 0.005(5)
C29A 0.043(7) 0.042(6) 0.050(7) 0.027(6) 0.004(5) 0.003(5)
C27B 0.119(15) 0.029(6) 0.075(9) 0.026(6) 0.081(11) 0.026(7)
C28B 0.065(10) 0.056(7) 0.034(6) 0.028(5) -0.004(6) -0.028(7)
C29B 0.035(7) 0.037(6) 0.076(9) 0.033(6) 0.016(6) -0.004(5)
C30 0.024(2) 0.0139(18) 0.022(2) -0.0011(15) 0.0073(19) 0.0010(16)
C31 0.023(2) 0.021(2) 0.026(2) -0.0011(17) 0.0095(18) -0.0007(18)
C32 0.036(3) 0.021(2) 0.034(2) -0.0072(17) 0.021(2) -0.0024(18)
C33 0.026(3) 0.022(2) 0.045(3) 0.0098(19) 0.009(2) 0.0030(19)
C34 0.024(2) 0.0120(18) 0.024(2) -0.0029(15) 0.0085(19) -0.0004(16)
C35 0.034(3) 0.0139(19) 0.029(2) -0.0014(16) 0.009(2) -0.0047(18)
C36 0.030(3) 0.0169(19) 0.021(2) -0.0052(15) 0.0091(19) -0.0061(17)
C37 0.034(3) 0.017(2) 0.032(2) -0.0073(17) 0.010(2) -0.0027(18)
C38 0.029(3) 0.022(2) 0.020(2) -0.0048(16) 0.003(2) 0.0102(18)
C39 0.060(4) 0.026(2) 0.031(2) -0.0064(19) -0.005(3) 0.002(2)
C40 0.074(5) 0.036(3) 0.035(3) -0.012(2) -0.009(3) 0.002(3)
C41 0.053(4) 0.077(4) 0.029(3) -0.022(3) -0.003(3) 0.025(3)
C42 0.042(4) 0.094(4) 0.028(3) 0.015(3) 0.008(3) 0.005(3)
C43 0.034(3) 0.072(4) 0.026(2) 0.001(2) 0.001(2) -0.009(3)
C44 0.029(3) 0.0146(18) 0.0181(19) 0.0031(15) 0.0079(19) 0.0057(17)
C45 0.031(3) 0.0147(19) 0.031(2) -0.0014(17) 0.004(2) 0.0020(18)
C46 0.025(3) 0.031(2) 0.031(2) 0.0097(18) 0.003(2) 0.0069(19)
C47 0.034(3) 0.0152(19) 0.030(2) 0.0060(17) 0.013(2) 0.0075(18)
C48 0.037(3) 0.0116(18) 0.024(2) 0.0031(15) 0.012(2) 0.0048(18)
C49 0.031(3) 0.0187(19) 0.0165(19) 0.0056(15) 0.0061(19) 0.0040(17)
C50 0.022(2) 0.0176(19) 0.0169(19) -0.0024(15) 0.0004(18) -0.0003(17)
C51 0.024(2) 0.0177(19) 0.019(2) -0.0041(16) 0.0014(19) 0.0030(17)
C52 0.032(3) 0.0126(19) 0.026(2) -0.0029(16) 0.001(2) 0.0026(18)
C53 0.031(3) 0.017(2) 0.028(2) -0.0009(16) 0.004(2) -0.0045(18)
C54 0.022(3) 0.025(2) 0.034(2) -0.0015(18) 0.009(2) 0.0016(18)
C55 0.022(2) 0.0186(19) 0.027(2) -0.0034(16) 0.0015(19) 0.0028(17)
C56 0.026(2) 0.0062(18) 0.0234(19) 0.0007(14) 0.0089(18) -0.0007(15)
C57 0.023(2) 0.0158(18) 0.028(2) -0.0045(16) 0.007(2) -0.0040(17)
C58 0.031(3) 0.029(2) 0.030(2) -0.0086(18) 0.010(2) -0.007(2)
C59 0.030(3) 0.025(2) 0.039(3) -0.0051(19) 0.017(2) 0.0002(19)
C60 0.022(3) 0.026(2) 0.038(3) -0.0021(18) 0.007(2) 0.0008(18)
C61 0.029(3) 0.018(2) 0.026(2) 0.0023(16) 0.0069(19) 0.0034(18)
C62 0.022(2) 0.0167(18) 0.0189(19) -0.0047(15) 0.0082(19) -0.0059(16)
C63 0.027(3) 0.020(2) 0.021(2) -0.0028(16) 0.0098(19) -0.0046(18)
C64 0.041(3) 0.022(2) 0.026(2) -0.0044(17) 0.013(2) -0.011(2)
C65 0.042(3) 0.030(2) 0.030(2) -0.0090(19) 0.011(2) -0.019(2)
C66 0.034(3) 0.036(2) 0.025(2) -0.0031(19) -0.001(2) -0.011(2)
C67 0.029(3) 0.027(2) 0.028(2) -0.0027(18) 0.003(2) -0.0043(19)
C68 0.023(2) 0.0168(19) 0.0167(19) -0.0023(15) 0.0010(18) -0.0075(17)
C69 0.026(3) 0.022(2) 0.021(2) -0.0021(16) 0.0041(19) -0.0030(18)
C70 0.030(3) 0.019(2) 0.028(2) -0.0004(17) -0.005(2) -0.0006(19)
C71 0.039(3) 0.022(2) 0.018(2) 0.0002(16) 0.000(2) -0.008(2)
C72 0.032(3) 0.027(2) 0.0159(19) -0.0029(16) 0.0028(19) -0.010(2)
C73 0.020(2) 0.021(2) 0.021(2) -0.0037(16) 0.0007(18) -0.0045(17)
C81 0.088(6) 0.045(3) 0.089(5) 0.012(3) 0.024(4) 0.030(3)
C82 0.083(6) 0.122(6) 0.096(6) 0.029(5) 0.021(5) 0.045(5)
C83 0.083(7) 0.098(6) 0.150(8) 0.045(6) 0.044(6) 0.000(5)
C84 0.317(16) 0.075(5) 0.063(5) -0.017(4) 0.044(7) -0.095(8)
C85 0.118(9) 0.149(9) 0.173(9) 0.097(7) 0.069(8) 0.030(7)
C91 0.128(7) 0.169(7) 0.174(7) -0.058(6) 0.044(6) -0.033(6)
C92 0.258(11) 0.236(10) 0.240(10) 0.041(8) 0.092(8) 0.041(8)
C93 0.162(9) 0.239(9) 0.229(9) -0.039(8) 0.073(8) 0.009(7)
C94 0.237(10) 0.260(9) 0.123(7) -0.004(7) 0.061(7) 0.090(8)
C95 0.228(10) 0.234(10) 0.235(10) -0.027(8) 0.089(8) 0.014(8)

loop_
_atom_type_symbol
_atom_type_description
_atom_type_scat_dispersion_real
_atom_type_scat_dispersion_imag
_atom_type_scat_source
C C 0.0033 0.0016 'International Tables Vol C Tables 4.2.6.8 and 6.1.1.4'
H H 0.0000 0.0000 'International Tables Vol C Tables 4.2.6.8 and 6.1.1.4'
N N 0.0061 0.0033 'International Tables Vol C Tables 4.2.6.8 and 6.1.1.4'
O O 0.0106 0.0060 'International Tables Vol C Tables 4.2.6.8 and 6.1.1.4'
P P 0.1023 0.0942 'International Tables Vol C Tables 4.2.6.8 and 6.1.1.4'
I I -0.4742 1.8119 'International Tables Vol C Tables 4.2.6.8 and 6.1.1.4'
Ir Ir -1.4442 7.9887 'International Tables Vol C Tables 4.2.6.8 and 6.1.1.4'

loop_
_geom_angle_atom_site_label_1
_geom_angle_atom_site_label_2
_geom_angle_atom_site_label_3
_geom_angle
_geom_angle_publ_flag
N1 Ir1 O2 89.52(10) yes
N1 Ir1 O1 88.88(10) yes
O2 Ir1 O1 178.36(9) yes
N1 Ir1 P2 89.69(9) yes
O2 Ir1 P2 78.59(8) yes
O1 Ir1 P2 101.03(8) yes
N1 Ir1 P1 89.04(9) yes
O2 Ir1 P1 102.10(8) yes
O1 Ir1 P1 78.25(8) yes
P2 Ir1 P1 178.55(3) yes
N1 Ir1 I2 179.19(9) yes
O2 Ir1 I2 90.56(6) yes
O1 Ir1 I2 91.05(7) yes
P2 Ir1 I2 91.12(2) yes
P1 Ir1 I2 90.15(2) yes
C44 P1 C50 103.64(18) ?
C44 P1 C38 99.64(17) ?
C50 P1 C38 99.64(18) ?
C44 P1 Ir1 119.33(14) ?
C50 P1 Ir1 112.76(13) ?
C38 P1 Ir1 118.92(15) ?
C56 P2 C68 105.20(18) ?
C56 P2 C62 99.47(17) ?
C68 P2 C62 98.89(17) ?
C56 P2 Ir1 119.14(13) ?
C68 P2 Ir1 112.10(13) ?
C62 P2 Ir1 119.23(14) ?
C1 O1 Ir1 118.2(2) ?
C17 O2 Ir1 119.5(2) ?
C7 N1 C11 121.1(3) ?
C7 N1 Ir1 119.4(2) ?
C11 N1 Ir1 119.4(2) ?
O1 C1 C6 123.1(3) ?
O1 C1 C2 119.7(3) ?
C6 C1 C2 117.2(3) ?
C3 C2 C1 118.0(3) ?
C3 C2 C18 120.6(3) ?
C1 C2 C18 121.3(3) ?
C2 C3 C4 124.2(4) ?
C5 C4 C3 116.6(3) ?
C5 C4 C22 123.9(3) ?
C3 C4 C22 119.5(3) ?
C4 C5 C6 122.1(3) ?
C5 C6 C1 120.0(3) ?
C5 C6 C7 117.6(3) ?
C1 C6 C7 122.0(3) ?
N1 C7 C8 119.0(3) ?
N1 C7 C6 122.5(3) ?
C8 C7 C6 118.4(3) ?
C9 C8 C7 122.4(3) ?
C8 C9 C10 116.1(3) ?
C8 C9 C26 122.0(3) ?
C10 C9 C26 122.0(3) ?
C11 C10 C9 122.1(3) ?
N1 C11 C10 119.1(3) ?
N1 C11 C12 122.9(3) ?
C10 C11 C12 118.0(3) ?
C13 C12 C17 118.8(3) ?
C13 C12 C11 117.6(3) ?
C17 C12 C11 123.3(3) ?
C14 C13 C12 122.8(3) ?
C13 C14 C15 116.0(4) ?
C13 C14 C30 124.5(3) ?
C15 C14 C30 119.4(3) ?
C16 C15 C14 124.2(3) ?
C15 C16 C17 118.0(3) ?
C15 C16 C34 121.1(3) ?
C17 C16 C34 120.9(3) ?
O2 C17 C12 122.4(3) ?
O2 C17 C16 119.3(3) ?
C12 C17 C16 118.3(3) ?
C21 C18 C2 112.4(3) ?
C21 C18 C20 107.8(3) ?
C2 C18 C20 107.7(3) ?
C21 C18 C19 106.3(3) ?
C2 C18 C19 113.3(3) ?
C20 C18 C19 109.1(3) ?
C24 C22 C4 112.2(3) ?
C24 C22 C23 109.0(4) ?
C4 C22 C23 108.3(3) ?
C24 C22 C25 108.3(3) ?
C4 C22 C25 109.4(3) ?
C23 C22 C25 109.6(3) ?
C29A C26 C29B 140.1(6) ?
C29A C26 C28B 51.5(6) ?
C29B C26 C28B 111.6(8) ?
C29A C26 C27A 110.9(6) ?
C29B C26 C27A 58.1(6) ?
C28B C26 C27A 143.3(5) ?
C29A C26 C9 109.9(5) ?
C29B C26 C9 109.9(5) ?
C28B C26 C9 108.4(5) ?
C27A C26 C9 108.1(4) ?
C29A C26 C27B 57.5(7) ?
C29B C26 C27B 108.5(8) ?
C28B C26 C27B 105.9(8) ?
C27A C26 C27B 55.3(7) ?
C9 C26 C27B 112.5(4) ?
C29A C26 C28A 107.0(6) ?
C29B C26 C28A 54.3(6) ?
C28B C26 C28A 59.7(6) ?
C27A C26 C28A 109.2(7) ?
C9 C26 C28A 111.7(4) ?
C27B C26 C28A 135.8(5) ?
C14 C30 C31 111.4(3) ?
C14 C30 C32 109.9(3) ?
C31 C30 C32 107.9(3) ?
C14 C30 C33 109.3(3) ?
C31 C30 C33 109.0(3) ?
C32 C30 C33 109.3(3) ?
C36 C34 C37 107.3(3) ?
C36 C34 C35 110.4(3) ?
C37 C34 C35 107.1(3) ?
C36 C34 C16 109.1(3) ?
C37 C34 C16 111.0(3) ?
C35 C34 C16 111.8(3) ?
C43 C38 C39 117.6(4) ?
C43 C38 P1 121.1(3) ?
C39 C38 P1 120.9(3) ?
C40 C39 C38 120.5(5) ?
C41 C40 C39 121.3(5) ?
C40 C41 C42 119.1(5) ?
C41 C42 C43 120.0(5) ?
C38 C43 C42 121.4(5) ?
C49 C44 C45 119.2(4) ?
C49 C44 P1 120.0(3) ?
C45 C44 P1 120.8(3) ?
C46 C45 C44 120.5(4) ?
C45 C46 C47 120.0(4) ?
C48 C47 C46 119.9(4) ?
C47 C48 C49 120.6(4) ?
C48 C49 C44 119.8(4) ?
C55 C50 C51 118.4(4) ?
C55 C50 P1 123.7(3) ?
C51 C50 P1 117.8(3) ?
C50 C51 C52 120.4(4) ?
C53 C52 C51 120.3(4) ?
C52 C53 C54 119.5(4) ?
C53 C54 C55 120.4(4) ?
C54 C55 C50 121.0(4) ?
C61 C56 C57 118.6(4) ?
C61 C56 P2 120.9(3) ?
C57 C56 P2 120.3(3) ?
C56 C57 C58 119.8(4) ?
C59 C58 C57 120.7(4) ?
C58 C59 C60 119.8(4) ?
C61 C60 C59 119.6(4) ?
C60 C61 C56 121.4(4) ?
C67 C62 C63 118.7(3) ?
C67 C62 P2 120.3(3) ?
C63 C62 P2 120.6(3) ?
C64 C63 C62 120.3(4) ?
C65 C64 C63 121.0(4) ?
C64 C65 C66 119.1(4) ?
C65 C66 C67 120.3(4) ?
C62 C67 C66 120.6(4) ?
C69 C68 C73 119.1(3) ?
C69 C68 P2 123.9(3) ?
C73 C68 P2 117.0(3) ?
C68 C69 C70 120.2(4) ?
C71 C70 C69 120.5(4) ?
C70 C71 C72 119.7(4) ?
C71 C72 C73 120.4(4) ?
C72 C73 C68 120.0(4) ?
C83 C82 C81 116.5(6) ?
C82 C83 C84 116.9(6) ?
C85 C84 C83 117.8(7) ?
C93 C92 C91 116.7(6) ?
C92 C93 C94 116.9(6) ?
C95 C94 C93 117.9(7) ?

loop_
_geom_bond_atom_site_label_1
_geom_bond_atom_site_label_2
_geom_bond_distance
_geom_bond_publ_flag
Ir1 N1 2.040(3) yes
Ir1 O2 2.066(2) yes
Ir1 O1 2.076(2) yes
Ir1 P2 2.4233(10) yes
Ir1 P1 2.4247(11) yes
Ir1 I2 2.7013(3) yes
P1 C44 1.828(4) ?
P1 C50 1.837(4) ?
P1 C38 1.854(4) ?
P2 C56 1.830(4) ?
P2 C68 1.836(4) ?
P2 C62 1.861(4) ?
O1 C1 1.293(5) ?
O2 C17 1.320(4) ?
N1 C7 1.360(4) ?
N1 C11 1.365(5) ?
C1 C6 1.424(5) ?
C1 C2 1.445(5) ?
C2 C3 1.380(5) ?
C2 C18 1.528(5) ?
C3 C4 1.417(5) ?
C4 C5 1.375(5) ?
C4 C22 1.537(5) ?
C5 C6 1.416(5) ?
C6 C7 1.481(5) ?
C7 C8 1.392(5) ?
C8 C9 1.384(5) ?
C9 C10 1.394(5) ?
C9 C26 1.533(5) ?
C10 C11 1.389(5) ?
C11 C12 1.479(5) ?
C12 C13 1.411(5) ?
C12 C17 1.419(5) ?
C13 C14 1.377(5) ?
C14 C15 1.418(5) ?
C14 C30 1.520(5) ?
C15 C16 1.370(5) ?
C16 C17 1.437(5) ?
C16 C34 1.546(5) ?
C18 C21 1.538(5) ?
C18 C20 1.537(6) ?
C18 C19 1.551(5) ?
C22 C24 1.527(5) ?
C22 C23 1.539(6) ?
C22 C25 1.536(5) ?
C26 C29A 1.500(10) ?
C26 C29B 1.505(11) ?
C26 C28B 1.516(11) ?
C26 C27A 1.516(9) ?
C26 C27B 1.531(10) ?
C26 C28A 1.543(9) ?
C30 C31 1.534(5) ?
C30 C32 1.546(5) ?
C30 C33 1.545(5) ?
C34 C36 1.510(6) ?
C34 C37 1.543(5) ?
C34 C35 1.546(5) ?
C38 C43 1.367(6) ?
C38 C39 1.403(6) ?
C39 C40 1.385(6) ?
C40 C41 1.358(7) ?
C41 C42 1.378(7) ?
C42 C43 1.403(6) ?
C44 C49 1.390(5) ?
C44 C45 1.398(6) ?
C45 C46 1.374(5) ?
C46 C47 1.394(5) ?
C47 C48 1.369(6) ?
C48 C49 1.391(5) ?
C50 C55 1.388(6) ?
C50 C51 1.396(5) ?
C51 C52 1.402(5) ?
C52 C53 1.375(6) ?
C53 C54 1.385(5) ?
C54 C55 1.388(5) ?
C56 C61 1.389(6) ?
C56 C57 1.389(5) ?
C57 C58 1.397(6) ?
C58 C59 1.373(6) ?
C59 C60 1.384(6) ?
C60 C61 1.380(6) ?
C62 C67 1.378(5) ?
C62 C63 1.397(5) ?
C63 C64 1.379(5) ?
C64 C65 1.384(6) ?
C65 C66 1.376(6) ?
C66 C67 1.401(5) ?
C68 C69 1.387(5) ?
C68 C73 1.403(5) ?
C69 C70 1.401(5) ?
C70 C71 1.376(6) ?
C71 C72 1.386(6) ?
C72 C73 1.391(5) ?
C81 C82 1.562(7) ?
C82 C83 1.445(7) ?
C83 C84 1.550(8) ?
C84 C85 1.315(7) ?
C91 C92 1.562(7) ?
C92 C93 1.445(7) ?
C93 C94 1.549(8) ?
C94 C95 1.314(7) ?
